data_7130653
loop_
_publ_author_name
'Debnath, Snehasish'
'Chatterjee, Pabitra B.'

_publ_section_title
;
 Enantiopure chiroptical probes for circular dichroism and absorbance
 based detection of nerve gas simulants.
;
_journal_issue 64
_journal_name_full 'Chemical communications (Cambridge, England)'
_journal_page_first 9006
_journal_page_last 9009
_journal_paper_doi 10.1039/d2cc03392e
_journal_volume 58
_journal_year 2022
_chemical_absolute_configuration rm
_chemical_formula_moiety 'C22 H28 N O4 V'
_chemical_formula_sum 'C22 H28 N O4 V'
_chemical_formula_weight 421.39
_space_group_crystal_system monoclinic
_space_group_IT_number 5
_space_group_name_Hall 'C 2y'
_space_group_name_H-M_alt 'C 1 2 1'
_atom_sites_solution_hydrogens geom
_audit_creation_method SHELXL-2018/3
_audit_update_record
;
2022-07-06 deposited with the CCDC.	2022-07-10 downloaded from the CCDC.
;
_cell_angle_alpha 90
_cell_angle_beta 123.721(6)
_cell_angle_gamma 90
_cell_formula_units_Z 4
_cell_length_a 20.070(2)
_cell_length_b 8.2000(8)
_cell_length_c 15.4395(16)
_cell_measurement_reflns_used 9935
_cell_measurement_temperature 295(2)
_cell_measurement_theta_max 27.25
_cell_measurement_theta_min 2.44
_cell_volume 2113.4(4)
_computing_cell_refinement 'Bruker SAINT'
_computing_data_collection 'Bruker APEX4'
_computing_data_reduction 'Bruker SAINT'
_computing_molecular_graphics 'Bruker SHELXTL'
_computing_publication_material 'Bruker SHELXTL'
_computing_structure_refinement 'SHELXL-2018/3 (Sheldrick, 2018)'
_computing_structure_solution 'SHELXT 2018/2 (Sheldrick, 2018)'
_diffrn_ambient_temperature 295(2)
_diffrn_measured_fraction_theta_full 0.998
_diffrn_measured_fraction_theta_max 0.998
_diffrn_measurement_device_type 'Bruker D8 Quest'
_diffrn_measurement_method '\f and \w scans'
_diffrn_radiation_type MoK\a
_diffrn_radiation_wavelength 0.71073
_diffrn_reflns_av_R_equivalents 0.1054
_diffrn_reflns_av_unetI/netI 0.0494
_diffrn_reflns_Laue_measured_fraction_full 0.998
_diffrn_reflns_Laue_measured_fraction_max 0.998
_diffrn_reflns_limit_h_max 25
_diffrn_reflns_limit_h_min -25
_diffrn_reflns_limit_k_max 10
_diffrn_reflns_limit_k_min -10
_diffrn_reflns_limit_l_max 19
_diffrn_reflns_limit_l_min -19
_diffrn_reflns_number 45705
_diffrn_reflns_point_group_measured_fraction_full 0.999
_diffrn_reflns_point_group_measured_fraction_max 0.999
_diffrn_reflns_theta_full 25.242
_diffrn_reflns_theta_max 27.250
_diffrn_reflns_theta_min 2.440
_diffrn_source 'MICRO FOCUS TUBE'
_exptl_absorpt_coefficient_mu 0.496
_exptl_absorpt_correction_type multi-scan
_exptl_absorpt_process_details SADABS
_exptl_crystal_colour brown
_exptl_crystal_density_diffrn 1.324
_exptl_crystal_density_method 'not measured'
_exptl_crystal_description plate
_exptl_crystal_F_000 888
_exptl_crystal_size_max 0.23
_exptl_crystal_size_mid 0.14
_exptl_crystal_size_min 0.04
_exptl_transmission_factor_max 0.7461
_exptl_transmission_factor_min 0.6865
_refine_diff_density_max 0.151
_refine_diff_density_min -0.283
_refine_diff_density_rms 0.035
_refine_ls_abs_structure_details
;
 Flack x determined using 1485 quotients [(I+)-(I-)]/[(I+)+(I-)]
 (Parsons, Flack and Wagner, Acta Cryst. B69 (2013) 249-259).
;
_refine_ls_abs_structure_Flack 0.017(8)
_refine_ls_extinction_method none
_refine_ls_goodness_of_fit_ref 1.032
_refine_ls_hydrogen_treatment constr
_refine_ls_matrix_type full
_refine_ls_number_parameters 258
_refine_ls_number_reflns 4745
_refine_ls_number_restraints 1
_refine_ls_restrained_S_all 1.031
_refine_ls_R_factor_all 0.0451
_refine_ls_R_factor_gt 0.0324
_refine_ls_shift/su_max 0.001
_refine_ls_shift/su_mean 0.000
_refine_ls_structure_factor_coef Fsqd
_refine_ls_weighting_details 'w=1/[\s^2^(Fo^2^)+(0.0412P)^2^] where P=(Fo^2^+2Fc^2^)/3'
_refine_ls_weighting_scheme calc
_refine_ls_wR_factor_gt 0.0755
_refine_ls_wR_factor_ref 0.0810
_reflns_Friedel_coverage 0.870
_reflns_Friedel_fraction_full 1.000
_reflns_Friedel_fraction_max 1.000
_reflns_number_gt 3861
_reflns_number_total 4745
_reflns_threshold_expression 'I > 2\s(I)'
_cod_data_source_file d2cc03392e5.cif
_cod_data_source_block snd394REPEAT_0ma_a
_cod_depositor_comments
;
The following automatic conversions were performed:

data item '_exptl_absorpt_correction_type' value 'MULTI SCAN' was
changed to 'multi-scan' in accordance with the
/home/data/users/saulius/crontab/automatic-downloads/current/RSC/lib/dictionaries/cif_core.dic
dictionary named 'cif_core.dic' version 2.4.2 last updated on
2011-04-26.

Automatic conversion script
Id: cif_fix_values 7556 2019-12-06 15:28:31Z antanas 
;
_cod_original_sg_symbol_H-M 'C 2'
_cod_database_code 7130653
_shelx_shelxl_version_number 2018/3
_shelx_space_group_comment
;
The symmetry employed for this shelxl refinement is uniquely defined
by the following loop, which should always be used as a source of
symmetry information in preference to the above space-group names.
They are only intended as comments.
;

loop_
_space_group_symop_operation_xyz
'x, y, z'
'-x, y, -z'
'x+1/2, y+1/2, z'
'-x+1/2, y+1/2, -z'

loop_
_atom_site_label
_atom_site_type_symbol
_atom_site_fract_x
_atom_site_fract_y
_atom_site_fract_z
_atom_site_U_iso_or_equiv
_atom_site_adp_type
_atom_site_occupancy
_atom_site_site_symmetry_order
_atom_site_calc_flag
_atom_site_refinement_flags_posn
_atom_site_refinement_flags_adp
_atom_site_refinement_flags_occupancy
_atom_site_disorder_assembly
_atom_site_disorder_group
V1 V 0.64513(3) 0.33234(7) 0.78758(3) 0.04316(15) Uani 1 1 d . . . . .
O1 O 0.55607(12) 0.3803(2) 0.66425(14) 0.0477(6) Uani 1 1 d . . . . .
O2 O 0.73799(12) 0.3584(3) 0.79733(16) 0.0498(6) Uani 1 1 d . . . . .
O3 O 0.64545(13) 0.3595(3) 0.90286(15) 0.0545(6) Uani 1 1 d . . . . .
O4 O 0.64198(16) 0.1374(3) 0.7844(2) 0.0653(8) Uani 1 1 d . . . . .
N1 N 0.65113(13) 0.6237(3) 0.80860(15) 0.0316(5) Uani 1 1 d . . . . .
C1 C 0.49994(18) 0.5011(4) 0.61633(19) 0.0392(7) Uani 1 1 d . . . . .
C9 C 0.78257(17) 0.6369(4) 0.8246(2) 0.0369(6) Uani 1 1 d . . . . .
C12 C 0.8801(2) 0.5544(5) 0.7571(2) 0.0530(9) Uani 1 1 d . . . . .
H12 H 0.912914 0.527366 0.734255 0.064 Uiso 1 1 calc R U . . .
C10 C 0.83181(19) 0.7519(4) 0.8221(2) 0.0460(7) Uani 1 1 d . . . . .
H10 H 0.831190 0.858377 0.842381 0.055 Uiso 1 1 calc R U . . .
C11 C 0.8822(2) 0.7121(5) 0.7901(3) 0.0521(9) Uani 1 1 d . . . . .
C15 C 0.61237(17) 0.6465(4) 0.86648(19) 0.0381(7) Uani 1 1 d . . . . .
H15 H 0.555076 0.625265 0.817109 0.046 Uiso 1 1 calc R U . . .
C14 C 0.78237(16) 0.4788(4) 0.7919(2) 0.0399(7) Uani 1 1 d . . . . .
C13 C 0.8311(2) 0.4349(5) 0.7565(2) 0.0453(8) Uani 1 1 d . . . . .
C16 C 0.6449(2) 0.5094(5) 0.9468(2) 0.0531(9) Uani 1 1 d . . . . .
H16A H 0.699030 0.535996 1.003850 0.064 Uiso 1 1 calc R U . . .
H16B H 0.612107 0.499652 0.974648 0.064 Uiso 1 1 calc R U . . .
C17 C 0.61950(18) 0.8146(5) 0.9129(2) 0.0495(8) Uani 1 1 d . . . . .
H17A H 0.604051 0.896554 0.859652 0.059 Uiso 1 1 calc R U . . .
H17B H 0.674997 0.833952 0.968455 0.059 Uiso 1 1 calc R U . . .
C19 C 0.3992(2) 0.2769(5) 0.5221(3) 0.0682(12) Uani 1 1 d . . . . .
H19A H 0.342791 0.266794 0.470464 0.102 Uiso 1 1 calc R U . . .
H19B H 0.412375 0.221365 0.584454 0.102 Uiso 1 1 calc R U . . .
H19C H 0.428591 0.229273 0.496233 0.102 Uiso 1 1 calc R U . . .
C18 C 0.5674(2) 0.8332(7) 0.9560(2) 0.0695(10) Uani 1 1 d . . . . .
H18A H 0.570148 0.943730 0.978270 0.104 Uiso 1 1 calc R U . . .
H18B H 0.586407 0.761015 1.014163 0.104 Uiso 1 1 calc R U . . .
H18C H 0.512920 0.806551 0.902721 0.104 Uiso 1 1 calc R U . . .
C20 C 0.3176(2) 0.8688(5) 0.4654(3) 0.0721(13) Uani 1 1 d . . . . .
H20A H 0.327485 0.935567 0.422666 0.108 Uiso 1 1 calc R U . . .
H20B H 0.318468 0.935313 0.517226 0.108 Uiso 1 1 calc R U . . .
H20C H 0.266072 0.817695 0.422862 0.108 Uiso 1 1 calc R U . . .
C21 C 0.9378(3) 0.8388(7) 0.7918(4) 0.0863(13) Uani 1 1 d . . . . .
H21A H 0.957290 0.908744 0.851069 0.129 Uiso 1 1 calc R U . . .
H21B H 0.909214 0.902526 0.729215 0.129 Uiso 1 1 calc R U . . .
H21C H 0.982195 0.785323 0.796323 0.129 Uiso 1 1 calc R U . . .
C2 C 0.4209(2) 0.4547(4) 0.5458(2) 0.0449(8) Uani 1 1 d . . . . .
C3 C 0.3635(2) 0.5766(5) 0.4990(2) 0.0489(9) Uani 1 1 d . . . . .
H3 H 0.310251 0.546669 0.452422 0.059 Uiso 1 1 calc R U . . .
C4 C 0.38163(19) 0.7393(5) 0.5183(2) 0.0454(7) Uani 1 1 d . . . . .
C5 C 0.46196(18) 0.7820(4) 0.58765(19) 0.0394(7) Uani 1 1 d . . . . .
H5 H 0.475613 0.891795 0.600998 0.047 Uiso 1 1 calc R U . . .
C6 C 0.52182(17) 0.6657(4) 0.63714(18) 0.0344(6) Uani 1 1 d . . . . .
C7 C 0.60821(17) 0.7124(4) 0.70714(19) 0.0351(6) Uani 1 1 d . . . . .
H7A H 0.634769 0.690337 0.671660 0.042 Uiso 1 1 calc R U . . .
H7B H 0.611791 0.828686 0.720521 0.042 Uiso 1 1 calc R U . . .
C22 C 0.8323(2) 0.2628(5) 0.7262(3) 0.0624(11) Uani 1 1 d . . . . .
H22A H 0.779832 0.232755 0.668525 0.094 Uiso 1 1 calc R U . . .
H22B H 0.848011 0.192133 0.784136 0.094 Uiso 1 1 calc R U . . .
H22C H 0.869840 0.252645 0.706509 0.094 Uiso 1 1 calc R U . . .
C8 C 0.73546(16) 0.6790(4) 0.8707(2) 0.0388(7) Uani 1 1 d . . . . .
H8A H 0.761937 0.630967 0.939551 0.047 Uiso 1 1 calc R U . . .
H8B H 0.736268 0.796459 0.878814 0.047 Uiso 1 1 calc R U . . .

loop_
_atom_site_aniso_label
_atom_site_aniso_U_11
_atom_site_aniso_U_22
_atom_site_aniso_U_33
_atom_site_aniso_U_23
_atom_site_aniso_U_13
_atom_site_aniso_U_12
V1 0.0375(3) 0.0378(3) 0.0475(3) 0.0077(3) 0.0194(2) -0.0037(3)
O1 0.0432(13) 0.0370(14) 0.0461(11) -0.0021(9) 0.0144(10) -0.0062(10)
O2 0.0431(12) 0.0416(15) 0.0657(12) 0.0007(11) 0.0308(10) -0.0031(12)
O3 0.0544(14) 0.0559(18) 0.0527(11) 0.0174(12) 0.0295(10) 0.0010(13)
O4 0.0612(18) 0.0382(15) 0.0894(19) 0.0106(13) 0.0374(15) -0.0033(13)
N1 0.0262(13) 0.0392(14) 0.0276(10) 0.0002(9) 0.0138(9) -0.0071(10)
C1 0.0404(17) 0.0407(18) 0.0307(12) -0.0003(12) 0.0162(12) -0.0054(15)
C9 0.0260(14) 0.0481(18) 0.0328(13) -0.0003(12) 0.0140(11) -0.0022(14)
C12 0.0389(19) 0.074(3) 0.0535(17) 0.0048(18) 0.0301(16) 0.0065(18)
C10 0.0381(17) 0.048(2) 0.0501(16) -0.0011(14) 0.0237(14) -0.0053(15)
C11 0.0382(18) 0.065(2) 0.0609(19) 0.0051(17) 0.0327(16) -0.0047(17)
C15 0.0291(15) 0.056(2) 0.0296(12) 0.0033(13) 0.0168(11) -0.0044(15)
C14 0.0272(14) 0.0497(19) 0.0370(13) -0.0003(13) 0.0142(11) -0.0017(15)
C13 0.0360(18) 0.055(2) 0.0402(16) 0.0028(14) 0.0181(14) 0.0066(15)
C16 0.0438(19) 0.077(3) 0.0351(14) 0.0151(16) 0.0196(13) -0.0038(18)
C17 0.0456(17) 0.067(2) 0.0412(13) -0.0077(17) 0.0273(13) -0.0072(19)
C19 0.057(2) 0.058(3) 0.062(2) -0.0078(17) 0.0159(19) -0.0252(19)
C18 0.054(2) 0.105(3) 0.0572(17) -0.016(3) 0.0350(16) 0.002(3)
C20 0.047(2) 0.077(4) 0.0624(19) 0.000(2) 0.0119(17) 0.016(2)
C21 0.078(3) 0.087(3) 0.132(3) -0.013(4) 0.081(3) -0.024(3)
C2 0.0428(19) 0.048(2) 0.0347(14) -0.0030(13) 0.0159(13) -0.0112(16)
C3 0.0326(18) 0.069(3) 0.0336(14) -0.0057(14) 0.0109(13) -0.0112(16)
C4 0.0381(17) 0.059(2) 0.0330(13) -0.0005(14) 0.0161(13) 0.0006(17)
C5 0.0415(17) 0.0411(19) 0.0319(12) -0.0004(11) 0.0181(12) -0.0017(13)
C6 0.0362(16) 0.0404(17) 0.0243(11) -0.0015(11) 0.0154(11) -0.0058(14)
C7 0.0362(16) 0.0381(17) 0.0296(12) 0.0009(10) 0.0175(11) -0.0071(13)
C22 0.050(2) 0.070(3) 0.067(2) -0.0056(19) 0.0325(19) 0.010(2)
C8 0.0302(16) 0.049(2) 0.0361(13) -0.0074(12) 0.0176(12) -0.0097(14)

loop_
_atom_type_symbol
_atom_type_description
_atom_type_scat_dispersion_real
_atom_type_scat_dispersion_imag
_atom_type_scat_source
C C 0.0033 0.0016 'International Tables Vol C Tables 4.2.6.8 and 6.1.1.4'
H H 0.0000 0.0000 'International Tables Vol C Tables 4.2.6.8 and 6.1.1.4'
N N 0.0061 0.0033 'International Tables Vol C Tables 4.2.6.8 and 6.1.1.4'
O O 0.0106 0.0060 'International Tables Vol C Tables 4.2.6.8 and 6.1.1.4'
V V 0.3005 0.5294 'International Tables Vol C Tables 4.2.6.8 and 6.1.1.4'

loop_
_geom_angle_atom_site_label_1
_geom_angle_atom_site_label_2
_geom_angle_atom_site_label_3
_geom_angle
_geom_angle_site_symmetry_1
_geom_angle_site_symmetry_3
_geom_angle_publ_flag
O4 V1 O1 100.82(11) . . ?
O4 V1 O3 97.66(13) . . ?
O1 V1 O3 118.76(11) . . ?
O4 V1 O2 98.21(13) . . ?
O1 V1 O2 116.12(10) . . ?
O3 V1 O2 118.08(10) . . ?
O4 V1 N1 174.34(11) . . ?
O1 V1 N1 82.57(8) . . ?
O3 V1 N1 76.71(10) . . ?
O2 V1 N1 84.18(10) . . ?
C1 O1 V1 140.48(18) . . ?
C14 O2 V1 139.8(2) . . ?
C16 O3 V1 126.2(2) . . ?
C8 N1 C15 111.4(2) . . ?
C8 N1 C7 108.5(2) . . ?
C15 N1 C7 112.3(2) . . ?
C8 N1 V1 110.22(19) . . ?
C15 N1 V1 101.66(17) . . ?
C7 N1 V1 112.70(17) . . ?
O1 C1 C2 117.7(3) . . ?
O1 C1 C6 121.0(3) . . ?
C2 C1 C6 121.3(3) . . ?
C10 C9 C14 119.0(3) . . ?
C10 C9 C8 120.2(3) . . ?
C14 C9 C8 120.6(3) . . ?
C11 C12 C13 122.8(3) . . ?
C11 C12 H12 118.6 . . ?
C13 C12 H12 118.6 . . ?
C9 C10 C11 121.6(3) . . ?
C9 C10 H10 119.2 . . ?
C11 C10 H10 119.2 . . ?
C12 C11 C10 118.1(3) . . ?
C12 C11 C21 121.4(4) . . ?
C10 C11 C21 120.5(4) . . ?
N1 C15 C17 116.9(3) . . ?
N1 C15 C16 105.3(3) . . ?
C17 C15 C16 113.5(2) . . ?
N1 C15 H15 106.8 . . ?
C17 C15 H15 106.8 . . ?
C16 C15 H15 106.8 . . ?
O2 C14 C9 121.6(3) . . ?
O2 C14 C13 117.2(3) . . ?
C9 C14 C13 121.1(3) . . ?
C12 C13 C14 117.5(3) . . ?
C12 C13 C22 122.5(3) . . ?
C14 C13 C22 120.0(3) . . ?
O3 C16 C15 111.5(2) . . ?
O3 C16 H16A 109.3 . . ?
C15 C16 H16A 109.3 . . ?
O3 C16 H16B 109.3 . . ?
C15 C16 H16B 109.3 . . ?
H16A C16 H16B 108.0 . . ?
C15 C17 C18 112.8(3) . . ?
C15 C17 H17A 109.0 . . ?
C18 C17 H17A 109.0 . . ?
C15 C17 H17B 109.0 . . ?
C18 C17 H17B 109.0 . . ?
H17A C17 H17B 107.8 . . ?
C2 C19 H19A 109.5 . . ?
C2 C19 H19B 109.5 . . ?
H19A C19 H19B 109.5 . . ?
C2 C19 H19C 109.5 . . ?
H19A C19 H19C 109.5 . . ?
H19B C19 H19C 109.5 . . ?
C17 C18 H18A 109.5 . . ?
C17 C18 H18B 109.5 . . ?
H18A C18 H18B 109.5 . . ?
C17 C18 H18C 109.5 . . ?
H18A C18 H18C 109.5 . . ?
H18B C18 H18C 109.5 . . ?
C4 C20 H20A 109.5 . . ?
C4 C20 H20B 109.5 . . ?
H20A C20 H20B 109.5 . . ?
C4 C20 H20C 109.5 . . ?
H20A C20 H20C 109.5 . . ?
H20B C20 H20C 109.5 . . ?
C11 C21 H21A 109.5 . . ?
C11 C21 H21B 109.5 . . ?
H21A C21 H21B 109.5 . . ?
C11 C21 H21C 109.5 . . ?
H21A C21 H21C 109.5 . . ?
H21B C21 H21C 109.5 . . ?
C3 C2 C1 117.9(3) . . ?
C3 C2 C19 121.7(3) . . ?
C1 C2 C19 120.3(3) . . ?
C4 C3 C2 122.9(3) . . ?
C4 C3 H3 118.5 . . ?
C2 C3 H3 118.5 . . ?
C3 C4 C5 117.7(3) . . ?
C3 C4 C20 121.5(3) . . ?
C5 C4 C20 120.8(3) . . ?
C6 C5 C4 121.9(3) . . ?
C6 C5 H5 119.0 . . ?
C4 C5 H5 119.0 . . ?
C5 C6 C1 118.1(3) . . ?
C5 C6 C7 121.7(3) . . ?
C1 C6 C7 120.1(3) . . ?
N1 C7 C6 113.3(2) . . ?
N1 C7 H7A 108.9 . . ?
C6 C7 H7A 108.9 . . ?
N1 C7 H7B 108.9 . . ?
C6 C7 H7B 108.9 . . ?
H7A C7 H7B 107.7 . . ?
C13 C22 H22A 109.5 . . ?
C13 C22 H22B 109.5 . . ?
H22A C22 H22B 109.5 . . ?
C13 C22 H22C 109.5 . . ?
H22A C22 H22C 109.5 . . ?
H22B C22 H22C 109.5 . . ?
N1 C8 C9 114.6(2) . . ?
N1 C8 H8A 108.6 . . ?
C9 C8 H8A 108.6 . . ?
N1 C8 H8B 108.6 . . ?
C9 C8 H8B 108.6 . . ?
H8A C8 H8B 107.6 . . ?

loop_
_geom_bond_atom_site_label_1
_geom_bond_atom_site_label_2
_geom_bond_distance
_geom_bond_site_symmetry_2
_geom_bond_publ_flag
V1 O4 1.599(3) . ?
V1 O1 1.788(2) . ?
V1 O3 1.790(2) . ?
V1 O2 1.797(2) . ?
V1 N1 2.405(3) . ?
O1 C1 1.368(4) . ?
O2 C14 1.363(4) . ?
O3 C16 1.406(5) . ?
N1 C8 1.479(4) . ?
N1 C15 1.487(3) . ?
N1 C7 1.492(3) . ?
C1 C2 1.389(4) . ?
C1 C6 1.401(4) . ?
C9 C10 1.382(4) . ?
C9 C14 1.390(5) . ?
C9 C8 1.505(4) . ?
C12 C11 1.382(6) . ?
C12 C13 1.384(5) . ?
C12 H12 0.9300 . ?
C10 C11 1.390(5) . ?
C10 H10 0.9300 . ?
C11 C21 1.513(6) . ?
C15 C17 1.523(5) . ?
C15 C16 1.526(4) . ?
C15 H15 0.9800 . ?
C14 C13 1.407(4) . ?
C13 C22 1.491(5) . ?
C16 H16A 0.9700 . ?
C16 H16B 0.9700 . ?
C17 C18 1.527(4) . ?
C17 H17A 0.9700 . ?
C17 H17B 0.9700 . ?
C19 C2 1.508(5) . ?
C19 H19A 0.9600 . ?
C19 H19B 0.9600 . ?
C19 H19C 0.9600 . ?
C18 H18A 0.9600 . ?
C18 H18B 0.9600 . ?
C18 H18C 0.9600 . ?
C20 C4 1.510(5) . ?
C20 H20A 0.9600 . ?
C20 H20B 0.9600 . ?
C20 H20C 0.9600 . ?
C21 H21A 0.9600 . ?
C21 H21B 0.9600 . ?
C21 H21C 0.9600 . ?
C2 C3 1.387(5) . ?
C3 C4 1.371(5) . ?
C3 H3 0.9300 . ?
C4 C5 1.397(4) . ?
C5 C6 1.385(4) . ?
C5 H5 0.9300 . ?
C6 C7 1.497(4) . ?
C7 H7A 0.9700 . ?
C7 H7B 0.9700 . ?
C22 H22A 0.9600 . ?
C22 H22B 0.9600 . ?
C22 H22C 0.9600 . ?
C8 H8A 0.9700 . ?
C8 H8B 0.9700 . ?

loop_
_geom_torsion_atom_site_label_1
_geom_torsion_atom_site_label_2
_geom_torsion_atom_site_label_3
_geom_torsion_atom_site_label_4
_geom_torsion
_geom_torsion_site_symmetry_1
_geom_torsion_site_symmetry_2
_geom_torsion_site_symmetry_3
_geom_torsion_site_symmetry_4
_geom_torsion_publ_flag
O4 V1 O1 C1 152.7(3) . . . . ?
O3 V1 O1 C1 47.6(4) . . . . ?
O2 V1 O1 C1 -102.5(3) . . . . ?
N1 V1 O1 C1 -22.7(3) . . . . ?
O4 V1 O2 C14 169.8(3) . . . . ?
O1 V1 O2 C14 63.4(3) . . . . ?
O3 V1 O2 C14 -87.0(3) . . . . ?
N1 V1 O2 C14 -15.4(3) . . . . ?
O4 V1 O3 C16 -177.6(3) . . . . ?
O1 V1 O3 C16 -70.7(3) . . . . ?
O2 V1 O3 C16 78.8(3) . . . . ?
N1 V1 O3 C16 3.0(2) . . . . ?
V1 O1 C1 C2 -142.6(3) . . . . ?
V1 O1 C1 C6 38.0(5) . . . . ?
C14 C9 C10 C11 -1.5(4) . . . . ?
C8 C9 C10 C11 173.3(3) . . . . ?
C13 C12 C11 C10 -1.2(5) . . . . ?
C13 C12 C11 C21 178.7(3) . . . . ?
C9 C10 C11 C12 2.2(5) . . . . ?
C9 C10 C11 C21 -177.8(3) . . . . ?
C8 N1 C15 C17 51.1(3) . . . . ?
C7 N1 C15 C17 -70.9(3) . . . . ?
V1 N1 C15 C17 168.4(2) . . . . ?
C8 N1 C15 C16 -76.0(3) . . . . ?
C7 N1 C15 C16 162.1(2) . . . . ?
V1 N1 C15 C16 41.3(2) . . . . ?
V1 O2 C14 C9 32.4(4) . . . . ?
V1 O2 C14 C13 -150.5(2) . . . . ?
C10 C9 C14 O2 176.8(2) . . . . ?
C8 C9 C14 O2 2.1(4) . . . . ?
C10 C9 C14 C13 -0.1(4) . . . . ?
C8 C9 C14 C13 -174.9(3) . . . . ?
C11 C12 C13 C14 -0.3(5) . . . . ?
C11 C12 C13 C22 -176.6(3) . . . . ?
O2 C14 C13 C12 -176.0(3) . . . . ?
C9 C14 C13 C12 1.0(4) . . . . ?
O2 C14 C13 C22 0.3(4) . . . . ?
C9 C14 C13 C22 177.4(3) . . . . ?
V1 O3 C16 C15 21.9(4) . . . . ?
N1 C15 C16 O3 -44.2(3) . . . . ?
C17 C15 C16 O3 -173.4(3) . . . . ?
N1 C15 C17 C18 171.2(2) . . . . ?
C16 C15 C17 C18 -65.8(4) . . . . ?
O1 C1 C2 C3 178.4(3) . . . . ?
C6 C1 C2 C3 -2.2(4) . . . . ?
O1 C1 C2 C19 -1.4(5) . . . . ?
C6 C1 C2 C19 178.0(3) . . . . ?
C1 C2 C3 C4 0.9(5) . . . . ?
C19 C2 C3 C4 -179.2(3) . . . . ?
C2 C3 C4 C5 0.6(5) . . . . ?
C2 C3 C4 C20 179.7(3) . . . . ?
C3 C4 C5 C6 -0.9(4) . . . . ?
C20 C4 C5 C6 180.0(3) . . . . ?
C4 C5 C6 C1 -0.3(4) . . . . ?
C4 C5 C6 C7 176.8(3) . . . . ?
O1 C1 C6 C5 -178.7(2) . . . . ?
C2 C1 C6 C5 1.9(4) . . . . ?
O1 C1 C6 C7 4.1(4) . . . . ?
C2 C1 C6 C7 -175.3(3) . . . . ?
C8 N1 C7 C6 179.8(3) . . . . ?
C15 N1 C7 C6 -56.6(3) . . . . ?
V1 N1 C7 C6 57.5(3) . . . . ?
C5 C6 C7 N1 132.2(3) . . . . ?
C1 C6 C7 N1 -50.7(4) . . . . ?
C15 N1 C8 C9 171.1(3) . . . . ?
C7 N1 C8 C9 -64.7(3) . . . . ?
V1 N1 C8 C9 59.1(3) . . . . ?
C10 C9 C8 N1 135.5(3) . . . . ?
C14 C9 C8 N1 -49.8(4) . . . . ?
